data_7218542
loop_
_publ_author_name
'Zhou, Jia-Jia'
'Yu, Xin'
'Zhao, Ying-Chun'
'Xiao, Xin'
'Zhang, Yun-Qian'
'Xue, Sai-Feng'
'Tao, Zhu'
'Liu, Jing-Xin'
'Zhu, Qian-Jiang'

_publ_section_title
;
 Coordination of Ln3+in ortho-tetramethyl-substituted cucurbituril
 supramolecular assemblies formed in the presence of cadmium nitrate:
 potential applications for isolation of heavier lanthanides
;
_journal_issue 46
_journal_name_full CrystEngComm
_journal_page_first 10674
_journal_paper_doi 10.1039/C4CE00870G
_journal_volume 16
_journal_year 2014
_chemical_formula_moiety 'C40 H54 N25 Nd O20, N O3, Cl, 6(H2 O)'
_chemical_formula_sum 'C40 H66 Cl N26 Nd O29'
_chemical_formula_weight 1554.88
_chemical_name_systematic
;
 ?
;
_space_group_IT_number 33
_symmetry_cell_setting orthorhombic
_symmetry_space_group_name_Hall 'P -2n -2ac'
_symmetry_space_group_name_H-M 'P c 21 n'
_atom_sites_solution_hydrogens geom
_atom_sites_solution_primary direct
_atom_sites_solution_secondary difmap
_audit_creation_method SHELXL-97
_cell_angle_alpha 90.00
_cell_angle_beta 90.00
_cell_angle_gamma 90.00
_cell_formula_units_Z 4
_cell_length_a 14.639(6)
_cell_length_b 17.452(7)
_cell_length_c 23.468(9)
_cell_measurement_temperature 223(2)
_cell_volume 5996(4)
_computing_structure_refinement 'SHELXL-97 (Sheldrick, 1997)'
_diffrn_ambient_temperature 223(2)
_diffrn_measured_fraction_theta_full 0.999
_diffrn_measured_fraction_theta_max 0.999
_diffrn_measurement_device_type 'Bruker Smart Apex2 CCD Detector'
_diffrn_measurement_method '\f and \w scan'
_diffrn_radiation_monochromator graphite
_diffrn_radiation_source 'fine-focus sealed tube'
_diffrn_radiation_type MoK\a
_diffrn_radiation_wavelength 0.71073
_diffrn_reflns_av_R_equivalents 0.0756
_diffrn_reflns_av_sigmaI/netI 0.0846
_diffrn_reflns_limit_h_max 17
_diffrn_reflns_limit_h_min -17
_diffrn_reflns_limit_k_max 20
_diffrn_reflns_limit_k_min -20
_diffrn_reflns_limit_l_max 27
_diffrn_reflns_limit_l_min -27
_diffrn_reflns_number 39504
_diffrn_reflns_theta_full 25.10
_diffrn_reflns_theta_max 25.10
_diffrn_reflns_theta_min 1.64
_exptl_absorpt_coefficient_mu 1.023
_exptl_absorpt_correction_T_max 0.8373
_exptl_absorpt_correction_T_min 0.7769
_exptl_absorpt_correction_type multi-scan
_exptl_absorpt_process_details 'SADABS (Bruker, 2008)'
_exptl_crystal_colour colorless
_exptl_crystal_density_diffrn 1.722
_exptl_crystal_density_method 'not measured'
_exptl_crystal_description prism
_exptl_crystal_F_000 3188
_exptl_crystal_size_max 0.26
_exptl_crystal_size_mid 0.21
_exptl_crystal_size_min 0.18
_platon_squeeze_details
;
;
_refine_diff_density_max 1.231
_refine_diff_density_min -0.946
_refine_diff_density_rms 0.102
_refine_ls_abs_structure_details 'Flack H D (1983), Acta Cryst. A39, 876-881'
_refine_ls_abs_structure_Flack 0.320(16)
_refine_ls_extinction_method none
_refine_ls_goodness_of_fit_ref 1.011
_refine_ls_hydrogen_treatment constr
_refine_ls_matrix_type full
_refine_ls_number_parameters 831
_refine_ls_number_reflns 10238
_refine_ls_number_restraints 5
_refine_ls_restrained_S_all 1.011
_refine_ls_R_factor_all 0.0841
_refine_ls_R_factor_gt 0.0587
_refine_ls_shift/su_max 0.001
_refine_ls_shift/su_mean 0.000
_refine_ls_structure_factor_coef Fsqd
_refine_ls_weighting_details 'calc w=1/[\s^2^(Fo^2^)+(0.0844P)^2^+0.0000P] where P=(Fo^2^+2Fc^2^)/3'
_refine_ls_weighting_scheme calc
_refine_ls_wR_factor_gt 0.1414
_refine_ls_wR_factor_ref 0.1525
_reflns_number_gt 7320
_reflns_number_total 10238
_reflns_threshold_expression >2sigma(I)
_cod_data_source_file c4ce00870g2.cif
_cod_data_source_block 04Nd
_cod_depositor_comments 'Adding full bibliography for 7218542--7218552.cif.'
_cod_database_code 7218542

loop_
_symmetry_equiv_pos_as_xyz
'x, y, z'
'-x, y+1/2, -z'
'-x+1/2, y, z+1/2'
'x+1/2, y+1/2, -z+1/2'

loop_
_atom_site_label
_atom_site_type_symbol
_atom_site_fract_x
_atom_site_fract_y
_atom_site_fract_z
_atom_site_U_iso_or_equiv
_atom_site_adp_type
_atom_site_occupancy
_atom_site_symmetry_multiplicity
_atom_site_calc_flag
_atom_site_refinement_flags
_atom_site_disorder_assembly
_atom_site_disorder_group
Cl1 Cl -0.2770(5) 0.7953(11) 0.2393(6) 0.313(9) Uani 0.821(12) 1 d P A 1
Cl1' Cl -0.2707(10) 0.7461(11) 0.2897(6) 0.069(7) Uani 0.179(12) 1 d P A 2
N26 N -0.2749(6) 0.8066(6) 0.4950(4) 0.086(4) Uani 1 1 d D . .
O16 O -0.2009(6) 0.8256(6) 0.5174(4) 0.098(3) Uani 1 1 d D . .
O17 O -0.2976(8) 0.8511(10) 0.4559(5) 0.240(11) Uani 1 1 d D . .
O18 O -0.3238(12) 0.7540(9) 0.5144(7) 0.231(9) Uani 1 1 d D . .
N25 N 0.2749(5) 0.5510(5) 0.6352(3) 0.0456(19) Uani 1 1 d . . .
O1W O 0.2335(4) 0.7085(6) 0.6865(2) 0.0528(15) Uani 1 1 d . . .
O2W O 0.1915(7) 0.8370(4) 0.6147(3) 0.069(2) Uani 1 1 d . . .
O3W O 0.0670(4) 0.7075(6) 0.6243(2) 0.0560(16) Uani 1 1 d . . .
O4W O 0.2063(5) 0.7868(4) 0.4983(3) 0.0557(17) Uani 1 1 d . . .
O5W O 0.3713(5) 0.7657(4) 0.5863(2) 0.0537(17) Uani 1 1 d . . .
O13 O 0.1953(4) 0.5689(5) 0.6197(3) 0.0481(18) Uani 1 1 d . . .
O14 O 0.3371(4) 0.5972(4) 0.6215(3) 0.0527(17) Uani 1 1 d . . .
O15 O 0.2890(4) 0.4908(4) 0.6608(3) 0.0615(19) Uani 1 1 d . . .
Nd1 Nd 0.22129(3) 0.70311(9) 0.582448(14) 0.03484(13) Uani 1 1 d . . .
C1 C 0.0887(6) 0.6075(4) 0.4709(3) 0.0351(19) Uani 1 1 d . . .
C2 C -0.0016(6) 0.5732(5) 0.3922(3) 0.043(2) Uani 1 1 d . . .
C3 C 0.0869(6) 0.5230(5) 0.3930(3) 0.040(2) Uani 1 1 d . . .
C4 C 0.0814(6) 0.5975(6) 0.3069(4) 0.048(2) Uani 1 1 d . . .
C5 C 0.2163(6) 0.5146(5) 0.4682(3) 0.039(2) Uani 1 1 d . . .
H5A H 0.2177 0.5237 0.5094 0.046 Uiso 1 1 calc R . .
H5B H 0.2139 0.4591 0.4623 0.046 Uiso 1 1 calc R . .
C6 C 0.2145(6) 0.5134(6) 0.3170(4) 0.051(2) Uani 1 1 d . . .
H6A H 0.2146 0.5218 0.2757 0.061 Uiso 1 1 calc R . .
H6B H 0.2105 0.4580 0.3234 0.061 Uiso 1 1 calc R . .
C7 C 0.3403(5) 0.6065(5) 0.4649(3) 0.0340(19) Uani 1 1 d . . .
C8 C 0.3437(6) 0.5141(5) 0.3924(3) 0.041(2) Uani 1 1 d . . .
C9 C 0.4366(6) 0.5616(5) 0.3919(3) 0.040(2) Uani 1 1 d . . .
C10 C 0.3592(6) 0.5815(5) 0.3055(3) 0.037(2) Uani 1 1 d . . .
C11 C 0.4867(6) 0.6755(5) 0.4574(3) 0.042(2) Uani 1 1 d . . .
H11A H 0.4691 0.6908 0.4961 0.050 Uiso 1 1 calc R . .
H11B H 0.5461 0.6498 0.4598 0.050 Uiso 1 1 calc R . .
C12 C 0.5147(6) 0.6311(6) 0.3091(4) 0.044(2) Uani 1 1 d . . .
H12A H 0.5720 0.6085 0.3227 0.053 Uiso 1 1 calc R . .
H12B H 0.5127 0.6248 0.2676 0.053 Uiso 1 1 calc R . .
C13 C 0.4786(6) 0.8184(5) 0.4440(3) 0.038(2) Uani 1 1 d . . .
C14 C 0.5554(6) 0.7451(5) 0.3736(3) 0.038(2) Uani 1 1 d . . .
H14 H 0.6155 0.7218 0.3820 0.045 Uiso 1 1 calc R . .
C15 C 0.5647(5) 0.8318(5) 0.3601(3) 0.0349(19) Uani 1 1 d . . .
H15 H 0.6290 0.8491 0.3599 0.042 Uiso 1 1 calc R . .
C16 C 0.5015(7) 0.7677(5) 0.2805(3) 0.040(2) Uani 1 1 d . . .
C17 C 0.5211(6) 0.9492(6) 0.4176(4) 0.044(2) Uani 1 1 d . . .
H17A H 0.5816 0.9669 0.4054 0.053 Uiso 1 1 calc R . .
H17B H 0.5160 0.9572 0.4588 0.053 Uiso 1 1 calc R . .
C18 C 0.5202(6) 0.9087(5) 0.2710(3) 0.042(2) Uani 1 1 d . . .
H18A H 0.5786 0.9352 0.2760 0.050 Uiso 1 1 calc R . .
H18B H 0.5142 0.8957 0.2305 0.050 Uiso 1 1 calc R . .
C19 C 0.3778(6) 1.0268(5) 0.4180(4) 0.039(2) Uani 1 1 d . . .
C20 C 0.4549(6) 1.0192(5) 0.3284(3) 0.038(2) Uani 1 1 d . . .
H20 H 0.5089 1.0521 0.3217 0.046 Uiso 1 1 calc R . .
C21 C 0.3631(6) 1.0656(5) 0.3227(3) 0.040(2) Uani 1 1 d . . .
H21 H 0.3745 1.1185 0.3093 0.048 Uiso 1 1 calc R . .
C22 C 0.3637(6) 0.9623(6) 0.2592(3) 0.048(2) Uani 1 1 d . . .
C23 C 0.2450(6) 1.1071(6) 0.3938(4) 0.048(2) Uani 1 1 d . . .
H23A H 0.2447 1.1557 0.3730 0.058 Uiso 1 1 calc R . .
H23B H 0.2477 1.1192 0.4346 0.058 Uiso 1 1 calc R . .
C24 C 0.2331(6) 1.0464(5) 0.2521(4) 0.034(2) Uani 1 1 d . . .
H24A H 0.2304 1.0224 0.2144 0.041 Uiso 1 1 calc R . .
H24B H 0.2361 1.1020 0.2465 0.041 Uiso 1 1 calc R . .
C25 C 0.1185(6) 1.0225(6) 0.4203(4) 0.043(2) Uani 1 1 d . . .
C26 C 0.1117(6) 1.0715(5) 0.3291(3) 0.043(2) Uani 1 1 d . . .
H26 H 0.1025 1.1255 0.3177 0.052 Uiso 1 1 calc R . .
C27 C 0.0192(6) 1.0322(5) 0.3411(3) 0.043(2) Uani 1 1 d . . .
H27 H -0.0320 1.0692 0.3429 0.052 Uiso 1 1 calc R . .
C28 C 0.0845(7) 0.9751(6) 0.2610(4) 0.049(2) Uani 1 1 d . . .
C29 C -0.0328(7) 0.9582(6) 0.4308(4) 0.049(2) Uani 1 1 d . . .
H29A H -0.0163 0.9621 0.4712 0.059 Uiso 1 1 calc R . .
H29B H -0.0908 0.9852 0.4254 0.059 Uiso 1 1 calc R . .
C30 C -0.0694(7) 0.9354(6) 0.2840(4) 0.049(2) Uani 1 1 d . . .
H30A H -0.0726 0.9251 0.2430 0.058 Uiso 1 1 calc R . .
H30B H -0.1235 0.9653 0.2944 0.058 Uiso 1 1 calc R . .
C31 C -0.0200(6) 0.8200(6) 0.4509(4) 0.041(2) Uani 1 1 d . . .
C32 C -0.1076(6) 0.8529(6) 0.3717(4) 0.044(2) Uani 1 1 d . . .
H32 H -0.1690 0.8760 0.3758 0.053 Uiso 1 1 calc R . .
C33 C -0.1097(6) 0.7644(6) 0.3798(3) 0.046(2) Uani 1 1 d . . .
H33 H -0.1725 0.7444 0.3844 0.055 Uiso 1 1 calc R . .
C34 C -0.0547(7) 0.7954(7) 0.2884(4) 0.055(3) Uani 1 1 d . . .
C35 C -0.0527(6) 0.6833(5) 0.4632(3) 0.049(3) Uani 1 1 d . . .
H35A H -0.1140 0.6608 0.4627 0.059 Uiso 1 1 calc R . .
H35B H -0.0374 0.6951 0.5029 0.059 Uiso 1 1 calc R . .
C36 C -0.0716(8) 0.6567(7) 0.3127(4) 0.060(3) Uani 1 1 d . . .
H36A H -0.1303 0.6356 0.3252 0.072 Uiso 1 1 calc R . .
H36B H -0.0688 0.6521 0.2711 0.072 Uiso 1 1 calc R . .
C37 C -0.0912(8) 0.5307(7) 0.3986(5) 0.063(3) Uani 1 1 d . . .
H37A H -0.0930 0.5058 0.4355 0.095 Uiso 1 1 calc R . .
H37B H -0.0964 0.4925 0.3688 0.095 Uiso 1 1 calc R . .
H37C H -0.1414 0.5667 0.3957 0.095 Uiso 1 1 calc R . .
C38 C 0.0736(8) 0.4375(6) 0.3922(4) 0.061(3) Uani 1 1 d . . .
H38A H 0.0433 0.4215 0.4270 0.091 Uiso 1 1 calc R . .
H38B H 0.1325 0.4124 0.3894 0.091 Uiso 1 1 calc R . .
H38C H 0.0363 0.4234 0.3597 0.091 Uiso 1 1 calc R . .
C39 C 0.3548(8) 0.4277(6) 0.3923(4) 0.058(3) Uani 1 1 d . . .
H39A H 0.3854 0.4119 0.3575 0.087 Uiso 1 1 calc R . .
H39B H 0.2951 0.4036 0.3942 0.087 Uiso 1 1 calc R . .
H39C H 0.3909 0.4122 0.4249 0.087 Uiso 1 1 calc R . .
C40 C 0.5225(8) 0.5150(8) 0.4078(4) 0.058(4) Uani 1 1 d . . .
H40A H 0.5175 0.4975 0.4469 0.087 Uiso 1 1 calc R . .
H40B H 0.5762 0.5471 0.4038 0.087 Uiso 1 1 calc R . .
H40C H 0.5277 0.4711 0.3827 0.087 Uiso 1 1 calc R . .
N1 N 0.0139(5) 0.6258(4) 0.4410(3) 0.0377(17) Uani 1 1 d . . .
N2 N 0.1340(5) 0.5478(4) 0.4456(3) 0.0383(17) Uani 1 1 d . . .
N3 N 0.0027(5) 0.6108(4) 0.3378(3) 0.0455(19) Uani 1 1 d . . .
N4 N 0.1336(5) 0.5495(4) 0.3409(3) 0.0404(17) Uani 1 1 d . . .
N5 N 0.2993(5) 0.5428(4) 0.4442(3) 0.0350(16) Uani 1 1 d . . .
N6 N 0.4197(5) 0.6220(4) 0.4356(3) 0.0392(17) Uani 1 1 d . . .
N7 N 0.3008(5) 0.5409(4) 0.3402(3) 0.0411(18) Uani 1 1 d . . .
N8 N 0.4379(5) 0.5896(4) 0.3344(3) 0.0409(18) Uani 1 1 d . . .
N9 N 0.4959(5) 0.7427(4) 0.4230(3) 0.0394(17) Uani 1 1 d . . .
N10 N 0.5113(6) 0.8681(5) 0.4047(3) 0.041(2) Uani 1 1 d . . .
N11 N 0.5141(4) 0.7112(6) 0.3224(3) 0.0463(19) Uani 1 1 d . . .
N12 N 0.5216(5) 0.8381(4) 0.3041(3) 0.0387(17) Uani 1 1 d . . .
N13 N 0.4495(5) 0.9938(5) 0.3878(3) 0.048(2) Uani 1 1 d . . .
N14 N 0.3265(5) 1.0651(5) 0.3786(3) 0.0445(18) Uani 1 1 d . . .
N15 N 0.4477(5) 0.9598(4) 0.2864(3) 0.0429(18) Uani 1 1 d . . .
N16 N 0.3146(5) 1.0215(5) 0.2806(3) 0.0436(18) Uani 1 1 d . . .
N17 N 0.1603(5) 1.0673(4) 0.3824(3) 0.0434(18) Uani 1 1 d . . .
N18 N 0.0381(6) 0.9961(5) 0.3965(3) 0.047(2) Uani 1 1 d . . .
N19 N 0.1499(5) 1.0280(5) 0.2830(3) 0.0470(19) Uani 1 1 d . . .
N20 N 0.0098(5) 0.9796(4) 0.2953(3) 0.0428(18) Uani 1 1 d . . .
N21 N -0.0451(6) 0.8786(5) 0.4164(3) 0.042(2) Uani 1 1 d . . .
N22 N -0.0540(5) 0.7536(5) 0.4310(3) 0.0468(19) Uani 1 1 d . . .
N23 N -0.0714(5) 0.8623(4) 0.3148(3) 0.0451(19) Uani 1 1 d . . .
N24 N -0.0677(6) 0.7392(6) 0.3283(4) 0.051(2) Uani 1 1 d . . .
O1 O 0.1137(4) 0.6390(3) 0.5163(2) 0.0403(14) Uani 1 1 d . . .
O2 O 0.3114(4) 0.6453(4) 0.5055(2) 0.0458(15) Uani 1 1 d . . .
O3 O 0.4411(4) 0.8332(4) 0.4875(2) 0.0505(16) Uani 1 1 d . . .
O4 O 0.3675(4) 1.0233(4) 0.4679(2) 0.0498(16) Uani 1 1 d . . .
O5 O 0.1424(5) 1.0081(4) 0.4697(3) 0.0622(19) Uani 1 1 d . . .
O6 O 0.0260(4) 0.8292(4) 0.4942(2) 0.0499(16) Uani 1 1 d . . .
O7 O 0.1011(5) 0.6188(4) 0.2622(2) 0.0581(18) Uani 1 1 d . . .
O8 O 0.3448(4) 0.6025(4) 0.2578(2) 0.0498(16) Uani 1 1 d . . .
O9 O 0.4744(5) 0.7561(4) 0.2334(2) 0.0603(19) Uani 1 1 d . . .
O10 O 0.3439(4) 0.9190(4) 0.2189(2) 0.0511(16) Uani 1 1 d . . .
O11 O 0.0947(5) 0.9365(4) 0.2193(2) 0.061(2) Uani 1 1 d . . .
O12 O -0.0297(6) 0.7857(5) 0.2401(3) 0.076(2) Uani 1 1 d . . .

loop_
_atom_site_aniso_label
_atom_site_aniso_U_11
_atom_site_aniso_U_22
_atom_site_aniso_U_33
_atom_site_aniso_U_23
_atom_site_aniso_U_13
_atom_site_aniso_U_12
Cl1 0.075(5) 0.57(3) 0.297(16) 0.070(17) 0.052(6) 0.023(8)
Cl1' 0.045(10) 0.121(15) 0.041(9) 0.039(8) 0.011(6) 0.013(8)
N26 0.072(7) 0.114(10) 0.072(7) -0.035(7) -0.004(6) -0.027(7)
O16 0.097(7) 0.104(7) 0.094(7) 0.011(6) -0.029(6) 0.001(6)
O17 0.110(10) 0.50(3) 0.107(9) 0.102(15) -0.068(8) 0.003(14)
O18 0.241(17) 0.210(16) 0.241(18) 0.040(14) -0.101(15) -0.135(15)
N25 0.049(5) 0.043(5) 0.045(4) 0.005(4) -0.001(4) -0.004(4)
O1W 0.064(4) 0.064(4) 0.030(2) 0.005(5) -0.001(2) -0.014(5)
O2W 0.122(7) 0.037(5) 0.047(4) -0.005(4) 0.030(5) 0.006(5)
O3W 0.049(3) 0.082(4) 0.037(3) -0.006(4) 0.005(2) 0.021(5)
O4W 0.068(5) 0.060(4) 0.039(3) 0.007(3) -0.003(3) -0.005(3)
O5W 0.053(4) 0.058(4) 0.050(4) -0.011(3) 0.007(3) -0.021(3)
O13 0.027(4) 0.060(5) 0.057(5) 0.000(4) -0.011(3) 0.000(4)
O14 0.040(4) 0.062(4) 0.056(4) 0.008(3) -0.001(3) -0.005(3)
O15 0.055(4) 0.057(5) 0.072(5) 0.015(4) 0.008(3) 0.020(4)
Nd1 0.0386(2) 0.0394(2) 0.02659(19) -0.0011(3) 0.00575(17) -0.0003(3)
C1 0.051(5) 0.019(4) 0.036(5) -0.001(3) -0.003(4) -0.001(4)
C2 0.052(6) 0.047(6) 0.030(4) -0.009(4) -0.009(4) -0.009(5)
C3 0.060(6) 0.035(5) 0.025(4) 0.001(4) -0.003(4) -0.015(4)
C4 0.042(6) 0.057(6) 0.043(5) -0.006(5) -0.002(5) -0.010(5)
C5 0.058(6) 0.028(5) 0.030(4) 0.003(3) 0.010(4) -0.013(4)
C6 0.070(7) 0.048(6) 0.036(5) -0.026(4) 0.008(5) 0.006(5)
C7 0.037(5) 0.047(5) 0.017(4) 0.002(4) 0.001(3) 0.015(4)
C8 0.056(6) 0.040(5) 0.026(4) 0.000(4) 0.007(4) 0.012(4)
C9 0.048(5) 0.041(5) 0.030(4) 0.000(4) 0.007(4) 0.016(4)
C10 0.045(5) 0.031(5) 0.035(5) -0.010(4) 0.001(4) 0.016(4)
C11 0.043(5) 0.054(6) 0.028(4) 0.002(4) -0.003(4) 0.004(4)
C12 0.038(5) 0.072(7) 0.022(4) -0.003(5) 0.011(4) 0.015(5)
C13 0.043(5) 0.047(6) 0.026(4) 0.000(4) -0.008(4) -0.008(4)
C14 0.033(5) 0.061(6) 0.019(4) -0.001(4) 0.005(3) 0.002(4)
C15 0.028(4) 0.051(5) 0.025(4) -0.008(4) 0.011(3) 0.004(4)
C16 0.055(6) 0.050(6) 0.015(4) 0.002(4) -0.001(4) -0.009(4)
C17 0.039(5) 0.051(6) 0.042(5) -0.020(4) -0.009(4) 0.002(5)
C18 0.040(5) 0.061(6) 0.024(4) 0.006(4) 0.001(4) 0.001(5)
C19 0.038(5) 0.037(5) 0.043(5) -0.008(4) 0.000(4) -0.004(4)
C20 0.041(5) 0.047(5) 0.026(4) 0.002(4) -0.005(4) -0.004(4)
C21 0.050(5) 0.039(5) 0.030(4) 0.011(4) 0.001(4) -0.003(4)
C22 0.044(6) 0.072(7) 0.027(4) 0.027(5) -0.002(4) -0.009(5)
C23 0.050(6) 0.049(6) 0.045(5) -0.011(5) 0.012(5) 0.009(5)
C24 0.046(6) 0.025(4) 0.032(4) 0.003(3) -0.008(4) 0.003(4)
C25 0.037(5) 0.057(6) 0.036(5) -0.016(4) -0.010(4) 0.005(5)
C26 0.055(6) 0.039(5) 0.035(5) 0.005(4) 0.005(4) 0.010(4)
C27 0.042(5) 0.050(6) 0.039(5) 0.009(4) -0.004(4) 0.003(4)
C28 0.049(6) 0.056(6) 0.043(5) 0.015(5) -0.012(5) 0.014(5)
C29 0.045(6) 0.063(7) 0.040(5) 0.009(4) 0.008(4) 0.013(5)
C30 0.048(6) 0.060(6) 0.037(5) 0.020(4) -0.012(4) -0.004(5)
C31 0.026(5) 0.054(6) 0.045(5) -0.007(5) 0.003(4) 0.007(4)
C32 0.026(5) 0.066(7) 0.040(5) 0.014(5) -0.005(4) -0.002(5)
C33 0.038(5) 0.072(7) 0.027(4) 0.011(4) -0.005(4) 0.007(5)
C34 0.060(7) 0.080(8) 0.026(5) 0.009(5) -0.020(5) 0.009(6)
C35 0.045(5) 0.068(9) 0.035(4) 0.002(4) 0.000(4) 0.010(5)
C36 0.056(7) 0.097(10) 0.027(5) 0.015(6) -0.026(5) -0.013(7)
C37 0.057(8) 0.060(8) 0.073(8) -0.013(6) 0.008(6) -0.023(6)
C38 0.072(8) 0.064(8) 0.046(6) -0.004(5) -0.004(6) -0.003(6)
C39 0.078(8) 0.055(7) 0.040(5) -0.010(5) 0.007(5) 0.005(6)
C40 0.050(7) 0.096(10) 0.028(5) 0.008(5) -0.001(4) 0.040(7)
N1 0.036(4) 0.053(5) 0.024(3) -0.002(3) -0.006(3) -0.002(4)
N2 0.050(4) 0.039(4) 0.025(3) 0.002(3) 0.004(3) -0.005(3)
N3 0.063(5) 0.046(5) 0.027(4) 0.001(3) -0.008(4) 0.003(4)
N4 0.035(4) 0.051(5) 0.036(4) -0.007(3) 0.010(3) -0.003(3)
N5 0.048(4) 0.034(4) 0.022(3) 0.001(3) 0.005(3) 0.003(3)
N6 0.052(5) 0.037(4) 0.028(3) -0.006(3) 0.011(3) 0.001(4)
N7 0.041(4) 0.058(5) 0.025(3) -0.002(3) -0.004(3) -0.002(4)
N8 0.044(4) 0.056(5) 0.023(3) 0.004(3) 0.003(3) 0.010(4)
N9 0.042(4) 0.049(4) 0.026(4) -0.001(3) 0.000(3) -0.003(4)
N10 0.040(5) 0.058(6) 0.024(4) -0.004(4) -0.003(3) -0.004(4)
N11 0.049(4) 0.062(6) 0.028(3) -0.004(4) -0.002(3) -0.004(5)
N12 0.034(4) 0.059(5) 0.023(3) 0.008(3) -0.004(3) -0.004(4)
N13 0.050(5) 0.057(5) 0.038(4) 0.003(4) 0.003(4) 0.000(4)
N14 0.037(4) 0.061(5) 0.036(4) -0.004(4) 0.006(3) 0.004(4)
N15 0.044(5) 0.059(5) 0.025(3) 0.000(3) -0.003(3) 0.000(4)
N16 0.038(4) 0.053(5) 0.039(4) -0.002(4) 0.007(3) 0.008(4)
N17 0.045(5) 0.049(5) 0.036(4) 0.006(3) -0.005(3) 0.004(4)
N18 0.049(5) 0.058(6) 0.034(4) -0.001(4) 0.002(4) 0.001(4)
N19 0.044(5) 0.057(5) 0.040(4) 0.004(4) 0.001(4) 0.013(4)
N20 0.035(4) 0.060(5) 0.034(4) 0.005(4) -0.001(3) 0.009(4)
N21 0.047(5) 0.045(5) 0.035(4) 0.004(3) 0.002(3) 0.002(4)
N22 0.049(5) 0.042(5) 0.050(5) -0.003(4) -0.013(4) 0.008(4)
N23 0.050(5) 0.057(5) 0.029(4) 0.002(4) -0.007(3) 0.007(4)
N24 0.054(5) 0.061(5) 0.037(5) -0.005(4) -0.017(4) 0.011(4)
O1 0.046(4) 0.046(4) 0.029(3) -0.005(3) -0.003(3) 0.003(3)
O2 0.053(4) 0.055(4) 0.029(3) -0.012(3) 0.004(3) 0.010(3)
O3 0.064(4) 0.059(4) 0.028(3) 0.004(3) 0.020(3) 0.005(3)
O4 0.056(4) 0.069(4) 0.024(3) 0.004(3) 0.002(3) 0.000(3)
O5 0.058(4) 0.092(5) 0.037(4) 0.007(3) -0.004(3) -0.006(4)
O6 0.058(4) 0.060(4) 0.032(3) -0.002(3) -0.010(3) 0.009(3)
O7 0.085(5) 0.067(4) 0.022(3) 0.012(3) 0.000(3) -0.004(4)
O8 0.064(4) 0.065(4) 0.020(3) 0.006(3) 0.001(3) 0.009(3)
O9 0.066(5) 0.086(5) 0.028(3) 0.003(3) -0.010(3) -0.011(4)
O10 0.056(4) 0.065(4) 0.033(3) -0.011(3) -0.013(3) -0.003(3)
O11 0.072(5) 0.089(5) 0.022(3) -0.016(3) 0.004(3) 0.007(4)
O12 0.101(6) 0.099(6) 0.028(4) -0.001(4) 0.007(4) 0.029(5)

loop_
_atom_type_symbol
_atom_type_description
_atom_type_scat_dispersion_real
_atom_type_scat_dispersion_imag
_atom_type_scat_source
C C 0.0033 0.0016 'International Tables Vol C Tables 4.2.6.8 and 6.1.1.4'
H H 0.0000 0.0000 'International Tables Vol C Tables 4.2.6.8 and 6.1.1.4'
N N 0.0061 0.0033 'International Tables Vol C Tables 4.2.6.8 and 6.1.1.4'
O O 0.0106 0.0060 'International Tables Vol C Tables 4.2.6.8 and 6.1.1.4'
Nd Nd -0.1943 3.0179 'International Tables Vol C Tables 4.2.6.8 and 6.1.1.4'
Cl Cl 0.1484 0.1585 'International Tables Vol C Tables 4.2.6.8 and 6.1.1.4'

loop_
_geom_angle_atom_site_label_1
_geom_angle_atom_site_label_2
_geom_angle_atom_site_label_3
_geom_angle
O17 N26 O16 112.0(9)
O17 N26 O18 124.9(13)
O16 N26 O18 122.6(12)
O15 N25 O14 123.4(8)
O15 N25 O13 120.6(8)
O14 N25 O13 116.0(8)
N25 O13 Nd1 100.9(5)
N25 O14 Nd1 94.1(5)
O1W Nd1 O2 135.3(2)
O1W Nd1 O5W 83.2(2)
O2 Nd1 O5W 74.3(2)
O1W Nd1 O3W 70.63(18)
O2 Nd1 O3W 143.1(2)
O5W Nd1 O3W 142.3(3)
O1W Nd1 O4W 141.4(3)
O2 Nd1 O4W 72.7(2)
O5W Nd1 O4W 81.1(2)
O3W Nd1 O4W 102.6(2)
O1W Nd1 O1 133.5(2)
O2 Nd1 O1 72.2(2)
O5W Nd1 O1 142.41(18)
O3W Nd1 O1 71.4(2)
O4W Nd1 O1 73.1(2)
O1W Nd1 O2W 71.0(3)
O2 Nd1 O2W 134.6(2)
O5W Nd1 O2W 74.2(3)
O3W Nd1 O2W 71.9(3)
O4W Nd1 O2W 70.9(2)
O1 Nd1 O2W 120.1(3)
O1W Nd1 O13 72.7(3)
O2 Nd1 O13 87.4(2)
O5W Nd1 O13 122.3(2)
O3W Nd1 O13 75.7(3)
O4W Nd1 O13 144.3(2)
O1 Nd1 O13 72.7(2)
O2W Nd1 O13 137.44(17)
O1W Nd1 O14 68.8(3)
O2 Nd1 O14 68.07(19)
O5W Nd1 O14 74.2(2)
O3W Nd1 O14 117.8(2)
O4W Nd1 O14 137.9(2)
O1 Nd1 O14 107.80(19)
O2W Nd1 O14 130.9(3)
O13 Nd1 O14 48.4(2)
O1 C1 N1 125.5(8)
O1 C1 N2 124.2(8)
N1 C1 N2 110.4(7)
N3 C2 N1 113.3(7)
N3 C2 C37 110.5(8)
N1 C2 C37 111.0(8)
N3 C2 C3 103.3(7)
N1 C2 C3 102.1(6)
C37 C2 C3 116.3(8)
N4 C3 N2 112.5(7)
N4 C3 C38 111.1(8)
N2 C3 C38 111.2(7)
N4 C3 C2 101.4(7)
N2 C3 C2 103.5(6)
C38 C3 C2 116.6(8)
O7 C4 N3 129.3(10)
O7 C4 N4 125.6(9)
N3 C4 N4 105.0(7)
N5 C5 N2 115.5(7)
N5 C5 H5A 108.4
N2 C5 H5A 108.4
N5 C5 H5B 108.4
N2 C5 H5B 108.4
H5A C5 H5B 107.5
N4 C6 N7 114.7(7)
N4 C6 H6A 108.6
N7 C6 H6A 108.6
N4 C6 H6B 108.6
N7 C6 H6B 108.6
H6A C6 H6B 107.6
O2 C7 N5 124.9(8)
O2 C7 N6 124.2(8)
N5 C7 N6 110.9(7)
N7 C8 N5 113.4(7)
N7 C8 C39 111.4(7)
N5 C8 C39 112.9(7)
N7 C8 C9 101.2(6)
N5 C8 C9 102.0(6)
C39 C8 C9 115.2(8)
N8 C9 N6 114.1(7)
N8 C9 C40 113.3(7)
N6 C9 C40 110.0(8)
N8 C9 C8 101.3(7)
N6 C9 C8 102.8(6)
C40 C9 C8 114.8(8)
O8 C10 N8 126.3(9)
O8 C10 N7 126.9(8)
N8 C10 N7 106.7(7)
N9 C11 N6 113.1(6)
N9 C11 H11A 109.0
N6 C11 H11A 109.0
N9 C11 H11B 109.0
N6 C11 H11B 109.0
H11A C11 H11B 107.8
N11 C12 N8 112.9(7)
N11 C12 H12A 109.0
N8 C12 H12A 109.0
N11 C12 H12B 109.0
N8 C12 H12B 109.0
H12A C12 H12B 107.8
O3 C13 N10 127.6(9)
O3 C13 N9 125.3(8)
N10 C13 N9 107.1(7)
N9 C14 N11 113.3(7)
N9 C14 C15 104.1(6)
N11 C14 C15 105.2(7)
N9 C14 H14 111.3
N11 C14 H14 111.3
C15 C14 H14 111.3
N10 C15 N12 112.5(7)
N10 C15 C14 103.4(7)
N12 C15 C14 102.6(6)
N10 C15 H15 112.5
N12 C15 H15 112.5
C14 C15 H15 112.5
O9 C16 N12 126.4(8)
O9 C16 N11 125.1(9)
N12 C16 N11 108.5(7)
N10 C17 N13 110.1(7)
N10 C17 H17A 109.6
N13 C17 H17A 109.6
N10 C17 H17B 109.6
N13 C17 H17B 109.6
H17A C17 H17B 108.1
N15 C18 N12 113.7(7)
N15 C18 H18A 108.8
N12 C18 H18A 108.8
N15 C18 H18B 108.8
N12 C18 H18B 108.8
H18A C18 H18B 107.7
O4 C19 N14 128.8(8)
O4 C19 N13 125.4(9)
N14 C19 N13 105.8(7)
N15 C20 N13 115.6(7)
N15 C20 C21 104.5(6)
N13 C20 C21 101.0(6)
N15 C20 H20 111.7
N13 C20 H20 111.7
C21 C20 H20 111.7
N14 C21 N16 116.5(7)
N14 C21 C20 103.9(6)
N16 C21 C20 101.8(7)
N14 C21 H21 111.3
N16 C21 H21 111.3
C20 C21 H21 111.3
O10 C22 N16 128.3(8)
O10 C22 N15 122.4(9)
N16 C22 N15 109.0(8)
N14 C23 N17 114.7(8)
N14 C23 H23A 108.6
N17 C23 H23A 108.6
N14 C23 H23B 108.6
N17 C23 H23B 108.6
H23A C23 H23B 107.6
N16 C24 N19 113.4(7)
N16 C24 H24A 108.9
N19 C24 H24A 108.9
N16 C24 H24B 108.9
N19 C24 H24B 108.9
H24A C24 H24B 107.7
O5 C25 N17 127.9(8)
O5 C25 N18 123.6(9)
N17 C25 N18 108.4(7)
N19 C26 N17 115.8(7)
N19 C26 C27 104.0(7)
N17 C26 C27 104.7(7)
N19 C26 H26 110.6
N17 C26 H26 110.6
C27 C26 H26 110.6
N20 C27 N18 114.2(7)
N20 C27 C26 103.6(7)
N18 C27 C26 100.7(7)
N20 C27 H27 112.5
N18 C27 H27 112.5
C26 C27 H27 112.5
O11 C28 N20 128.1(10)
O11 C28 N19 125.1(9)
N20 C28 N19 106.7(8)
N21 C29 N18 113.1(7)
N21 C29 H29A 109.0
N18 C29 H29A 109.0
N21 C29 H29B 109.0
N18 C29 H29B 109.0
H29A C29 H29B 107.8
N20 C30 N23 113.4(7)
N20 C30 H30A 108.9
N23 C30 H30A 108.9
N20 C30 H30B 108.9
N23 C30 H30B 108.9
H30A C30 H30B 107.7
O6 C31 N22 127.0(9)
O6 C31 N21 123.0(9)
N22 C31 N21 110.0(8)
N23 C32 N21 113.5(7)
N23 C32 C33 103.4(7)
N21 C32 C33 103.3(7)
N23 C32 H32 112.0
N21 C32 H32 112.0
C33 C32 H32 112.0
N24 C33 N22 114.6(8)
N24 C33 C32 101.2(7)
N22 C33 C32 102.5(7)
N24 C33 H33 112.5
N22 C33 H33 112.5
C32 C33 H33 112.5
O12 C34 N23 127.7(10)
O12 C34 N24 125.8(11)
N23 C34 N24 106.4(8)
N22 C35 N1 113.5(7)
N22 C35 H35A 108.9
N1 C35 H35A 108.9
N22 C35 H35B 108.9
N1 C35 H35B 108.9
H35A C35 H35B 107.7
N3 C36 N24 113.6(8)
N3 C36 H36A 108.8
N24 C36 H36A 108.8
N3 C36 H36B 108.8
N24 C36 H36B 108.8
H36A C36 H36B 107.7
C2 C37 H37A 109.5
C2 C37 H37B 109.5
H37A C37 H37B 109.5
C2 C37 H37C 109.5
H37A C37 H37C 109.5
H37B C37 H37C 109.5
C3 C38 H38A 109.5
C3 C38 H38B 109.5
H38A C38 H38B 109.5
C3 C38 H38C 109.5
H38A C38 H38C 109.5
H38B C38 H38C 109.5
C8 C39 H39A 109.5
C8 C39 H39B 109.5
H39A C39 H39B 109.5
C8 C39 H39C 109.5
H39A C39 H39C 109.5
H39B C39 H39C 109.5
C9 C40 H40A 109.5
C9 C40 H40B 109.5
H40A C40 H40B 109.5
C9 C40 H40C 109.5
H40A C40 H40C 109.5
H40B C40 H40C 109.5
C1 N1 C2 112.5(7)
C1 N1 C35 120.7(7)
C2 N1 C35 125.8(7)
C1 N2 C5 123.4(7)
C1 N2 C3 111.1(7)
C5 N2 C3 125.5(7)
C4 N3 C2 115.2(8)
C4 N3 C36 119.8(8)
C2 N3 C36 124.8(8)
C4 N4 C6 119.2(7)
C4 N4 C3 114.3(7)
C6 N4 C3 124.2(8)
C7 N5 C5 121.3(7)
C7 N5 C8 112.4(7)
C5 N5 C8 125.9(7)
C7 N6 C11 121.4(7)
C7 N6 C9 110.1(7)
C11 N6 C9 125.9(7)
C10 N7 C8 113.3(7)
C10 N7 C6 119.1(7)
C8 N7 C6 125.7(8)
C10 N8 C9 115.3(7)
C10 N8 C12 120.3(7)
C9 N8 C12 124.1(7)
C11 N9 C13 123.0(6)
C11 N9 C14 122.1(7)
C13 N9 C14 110.7(7)
C13 N10 C15 113.7(8)
C13 N10 C17 121.1(8)
C15 N10 C17 121.4(8)
C16 N11 C12 122.2(7)
C16 N11 C14 110.1(8)
C12 N11 C14 124.7(8)
C16 N12 C18 122.4(6)
C16 N12 C15 112.7(7)
C18 N12 C15 123.4(7)
C19 N13 C20 113.6(7)
C19 N13 C17 120.7(7)
C20 N13 C17 124.7(7)
C19 N14 C21 115.0(7)
C19 N14 C23 122.2(7)
C21 N14 C23 122.6(7)
C22 N15 C18 124.1(8)
C22 N15 C20 110.9(7)
C18 N15 C20 124.7(7)
C22 N16 C24 120.0(7)
C22 N16 C21 113.5(7)
C24 N16 C21 124.6(7)
C25 N17 C26 112.5(7)
C25 N17 C23 123.4(7)
C26 N17 C23 124.1(7)
C25 N18 C29 122.0(8)
C25 N18 C27 112.0(8)
C29 N18 C27 122.9(7)
C28 N19 C26 110.7(7)
C28 N19 C24 121.6(7)
C26 N19 C24 125.9(8)
C28 N20 C30 121.0(8)
C28 N20 C27 114.1(8)
C30 N20 C27 125.0(7)
C31 N21 C29 123.5(8)
C31 N21 C32 111.5(8)
C29 N21 C32 122.9(8)
C31 N22 C35 123.1(7)
C31 N22 C33 112.3(8)
C35 N22 C33 123.2(8)
C34 N23 C32 113.2(8)
C34 N23 C30 121.7(7)
C32 N23 C30 124.2(8)
C34 N24 C33 114.7(9)
C34 N24 C36 122.0(9)
C33 N24 C36 119.5(9)
C1 O1 Nd1 156.3(6)
C7 O2 Nd1 166.2(6)

loop_
_geom_bond_atom_site_label_1
_geom_bond_atom_site_label_2
_geom_bond_distance
N26 O17 1.248(2)
N26 O16 1.249(2)
N26 O18 1.249(2)
N25 O15 1.229(10)
N25 O14 1.258(9)
N25 O13 1.259(10)
O1W Nd1 2.450(5)
O2W Nd1 2.494(7)
O3W Nd1 2.464(5)
O4W Nd1 2.466(6)
O5W Nd1 2.455(6)
O13 Nd1 2.529(8)
O14 Nd1 2.670(6)
Nd1 O2 2.454(5)
Nd1 O1 2.479(5)
C1 O1 1.253(9)
C1 N1 1.340(11)
C1 N2 1.370(10)
C2 N3 1.437(11)
C2 N1 1.485(11)
C2 C37 1.513(13)
C2 C3 1.564(13)
C3 N4 1.475(10)
C3 N2 1.478(10)
C3 C38 1.506(14)
C4 O7 1.151(10)
C4 N3 1.380(12)
C4 N4 1.386(12)
C5 N5 1.425(10)
C5 N2 1.439(11)
C5 H5A 0.9800
C5 H5B 0.9800
C6 N4 1.455(10)
C6 N7 1.458(11)
C6 H6A 0.9800
C6 H6B 0.9800
C7 O2 1.243(9)
C7 N5 1.354(10)
C7 N6 1.378(10)
C8 N7 1.454(10)
C8 N5 1.467(10)
C8 C39 1.517(13)
C8 C9 1.593(13)
C9 N8 1.434(10)
C9 N6 1.492(10)
C9 C40 1.543(13)
C10 O8 1.198(9)
C10 N8 1.344(11)
C10 N7 1.378(11)
C11 N9 1.430(10)
C11 N6 1.448(11)
C11 H11A 0.9800
C11 H11B 0.9800
C12 N11 1.434(14)
C12 N8 1.464(11)
C12 H12A 0.9800
C12 H12B 0.9800
C13 O3 1.187(9)
C13 N10 1.354(11)
C13 N9 1.433(11)
C14 N9 1.451(10)
C14 N11 1.468(10)
C14 C15 1.551(12)
C14 H14 0.9900
C15 N10 1.451(10)
C15 N12 1.462(10)
C15 H15 0.9900
C16 O9 1.192(9)
C16 N12 1.380(11)
C16 N11 1.403(12)
C17 N10 1.454(12)
C17 N13 1.482(12)
C17 H17A 0.9800
C17 H17B 0.9800
C18 N15 1.432(11)
C18 N12 1.457(11)
C18 H18A 0.9800
C18 H18B 0.9800
C19 O4 1.182(9)
C19 N14 1.367(11)
C19 N13 1.391(12)
C20 N15 1.435(10)
C20 N13 1.465(10)
C20 C21 1.574(12)
C20 H20 0.9900
C21 N14 1.416(10)
C21 N16 1.440(11)
C21 H21 0.9900
C22 O10 1.245(11)
C22 N16 1.354(12)
C22 N15 1.386(11)
C23 N14 1.445(12)
C23 N17 1.447(12)
C23 H23A 0.9800
C23 H23B 0.9800
C24 N16 1.435(11)
C24 N19 1.454(11)
C24 H24A 0.9800
C24 H24B 0.9800
C25 O5 1.236(10)
C25 N17 1.335(12)
C25 N18 1.381(12)
C26 N19 1.436(11)
C26 N17 1.439(10)
C26 C27 1.544(12)
C26 H26 0.9900
C27 N20 1.419(11)
C27 N18 1.472(11)
C27 H27 0.9900
C28 O11 1.198(11)
C28 N20 1.359(12)
C28 N19 1.426(12)
C29 N21 1.441(13)
C29 N18 1.471(12)
C29 H29A 0.9800
C29 H29B 0.9800
C30 N20 1.419(11)
C30 N23 1.467(11)
C30 H30A 0.9800
C30 H30B 0.9800
C31 O6 1.230(10)
C31 N22 1.345(12)
C31 N21 1.355(12)
C32 N23 1.447(10)
C32 N21 1.461(11)
C32 C33 1.556(14)
C32 H32 0.9900
C33 N24 1.427(12)
C33 N22 1.463(10)
C33 H33 0.9900
C34 O12 1.204(11)
C34 N23 1.344(12)
C34 N24 1.369(13)
C35 N22 1.441(11)
C35 N1 1.494(11)
C35 H35A 0.9800
C35 H35B 0.9800
C36 N3 1.474(13)
C36 N24 1.486(12)
C36 H36A 0.9800
C36 H36B 0.9800
C37 H37A 0.9700
C37 H37B 0.9700
C37 H37C 0.9700
C38 H38A 0.9700
C38 H38B 0.9700
C38 H38C 0.9700
C39 H39A 0.9700
C39 H39B 0.9700
C39 H39C 0.9700
C40 H40A 0.9700
C40 H40B 0.9700
C40 H40C 0.9700

loop_
_platon_squeeze_void_nr
_platon_squeeze_void_average_x
_platon_squeeze_void_average_y
_platon_squeeze_void_average_z
_platon_squeeze_void_volume
_platon_squeeze_void_count_electrons
_platon_squeeze_void_content
1 0.071 0.227 0.881 31 7 ' '
2 0.119 0.257 0.381 14 8 ' '
3 0.227 0.799 0.348 104 26 ' '
4 0.273 0.799 0.848 104 26 ' '
5 0.221 0.963 0.074 19 10 ' '
6 0.225 0.123 0.059 14 8 ' '
7 0.275 0.120 0.560 15 8 ' '
8 0.278 0.961 0.575 18 10 ' '
9 0.429 0.226 0.381 31 7 ' '
10 0.380 0.257 0.881 14 8 ' '
11 0.571 0.727 0.619 31 7 ' '
12 0.727 0.299 0.152 104 26 ' '
13 0.619 0.757 0.119 14 8 ' '
14 0.773 0.299 0.652 104 26 ' '
15 0.721 0.463 0.425 19 10 ' '
16 0.725 0.623 0.441 14 8 ' '
17 0.778 0.463 0.925 19 10 ' '
18 0.775 0.623 0.941 14 8 ' '
19 0.929 0.726 0.119 31 7 ' '
20 0.880 0.757 0.619 14 8 ' '
